data_1502705
loop_
_publ_author_name
'Cruz, A. J.'
'Siam, K.'
'Moore, C.'
'Islam, M.'
'Rillema, D. P.'

_publ_section_title
;
 Dicyano and pyridine derivatives of retinal: synthesis and vibronic,
 electronic, and photophysical properties.
;
_journal_issue 25
_journal_name_full 'The journal of physical chemistry. A'
_journal_page_first 6766
_journal_page_last 6775
_journal_paper_doi 10.1021/jp103749b
_journal_volume 114
_journal_year 2010
_chemical_formula_sum 'C23 H28 N2'
_chemical_formula_weight 332.47
_chemical_name_systematic
;
 ?
;
_space_group_IT_number 14
_symmetry_cell_setting monoclinic
_symmetry_space_group_name_Hall '-P 2yn'
_symmetry_space_group_name_H-M 'P 1 21/n 1'
_atom_sites_solution_hydrogens geom
_atom_sites_solution_primary direct
_atom_sites_solution_secondary difmap
_audit_creation_method SHELXL-97
_audit_update_record
;
2009-04-24 # Formatted by publCIF
;
_cell_angle_alpha 90.00
_cell_angle_beta 100.126(3)
_cell_angle_gamma 90.00
_cell_formula_units_Z 4
_cell_length_a 10.2960(7)
_cell_length_b 11.5493(7)
_cell_length_c 17.6364(12)
_cell_measurement_reflns_used 2726
_cell_measurement_temperature 273(2)
_cell_measurement_theta_max 22.76
_cell_measurement_theta_min 2.67
_cell_volume 2064.5(2)
_computing_cell_refinement 'Bruker SMART'
_computing_data_collection 'Bruker SMART'
_computing_data_reduction 'Bruker SAINT'
_computing_molecular_graphics 'Bruker SHELXTL'
_computing_publication_material 'Bruker SHELXTL'
_computing_structure_refinement 'SHELXL-97 (Sheldrick, 1997)'
_computing_structure_solution 'SHELXS-97 (Sheldrick, 1990)'
_diffrn_ambient_temperature 273(2)
_diffrn_measured_fraction_theta_full 0.996
_diffrn_measured_fraction_theta_max 0.996
_diffrn_measurement_device_type 'CCD area detector'
_diffrn_measurement_method 'phi and omega scans'
_diffrn_radiation_monochromator graphite
_diffrn_radiation_source 'fine-focus sealed tube'
_diffrn_radiation_type MoK\a
_diffrn_radiation_wavelength 0.71073
_diffrn_reflns_av_R_equivalents 0.1076
_diffrn_reflns_av_sigmaI/netI 0.0843
_diffrn_reflns_limit_h_max 13
_diffrn_reflns_limit_h_min -13
_diffrn_reflns_limit_k_max 14
_diffrn_reflns_limit_k_min -14
_diffrn_reflns_limit_l_max 22
_diffrn_reflns_limit_l_min -22
_diffrn_reflns_number 36637
_diffrn_reflns_theta_full 27.11
_diffrn_reflns_theta_max 27.11
_diffrn_reflns_theta_min 2.12
_exptl_absorpt_coefficient_mu 0.062
_exptl_absorpt_correction_T_max 0.9915
_exptl_absorpt_correction_T_min 0.9796
_exptl_absorpt_correction_type numerical
_exptl_absorpt_process_details Numerical
_exptl_crystal_colour clear
_exptl_crystal_density_diffrn 1.070
_exptl_crystal_density_method 'not measured'
_exptl_crystal_description Block
_exptl_crystal_F_000 720
_exptl_crystal_size_max 0.39
_exptl_crystal_size_mid 0.31
_exptl_crystal_size_min 0.22
_refine_diff_density_max 0.468
_refine_diff_density_min -0.172
_refine_diff_density_rms 0.049
_refine_ls_extinction_method none
_refine_ls_goodness_of_fit_ref 1.048
_refine_ls_hydrogen_treatment noref
_refine_ls_matrix_type full
_refine_ls_number_parameters 231
_refine_ls_number_reflns 4549
_refine_ls_number_restraints 0
_refine_ls_restrained_S_all 1.048
_refine_ls_R_factor_all 0.1353
_refine_ls_R_factor_gt 0.0681
_refine_ls_shift/su_max 0.000
_refine_ls_shift/su_mean 0.000
_refine_ls_structure_factor_coef Fsqd
_refine_ls_weighting_details 'calc w=1/[\s^2^(Fo^2^)+(0.0783P)^2^+0.5354P] where P=(Fo^2^+2Fc^2^)/3'
_refine_ls_weighting_scheme calc
_refine_ls_wR_factor_gt 0.1570
_refine_ls_wR_factor_ref 0.1968
_reflns_number_gt 2506
_reflns_number_total 4549
_reflns_threshold_expression >2sigma(I)
_cod_data_source_file jp103749b_si_002.cif
_cod_data_source_block ks0002
_cod_depositor_comments
;
The following automatic conversions were performed:

'_symmetry_cell_setting' value 'Monoclinic' changed to 'monoclinic'
according to /home/saulius/struct/CIF-dictionaries/cif_core.dic
dictionary named 'cif_core.dic' version 2.4.2 from
2011-04-26.

'_exptl_absorpt_correction_type' value 'Numerical'
changed to 'numerical' according to
/home/saulius/struct/CIF-dictionaries/cif_core.dic dictionary named
'cif_core.dic' version 2.4.2 from 2011-04-26.

Automatic conversion script
Id: cif_fix_values 1715 2011-07-08 13:25:40Z adriana 
;
_cod_original_sg_symbol_H-M P2(1)/n
_cod_database_code 1502705

loop_
_symmetry_equiv_pos_as_xyz
'x, y, z'
'-x+1/2, y+1/2, -z+1/2'
'-x, -y, -z'
'x-1/2, -y-1/2, z-1/2'

loop_
_atom_site_label
_atom_site_type_symbol
_atom_site_fract_x
_atom_site_fract_y
_atom_site_fract_z
_atom_site_U_iso_or_equiv
_atom_site_adp_type
_atom_site_occupancy
_atom_site_symmetry_multiplicity
_atom_site_calc_flag
_atom_site_refinement_flags
C1 C 1.3328(3) 0.5061(2) 1.16664(15) 0.0487(7) Uani 1 1 d .
H1A H 1.4141 0.5432 1.1590 0.058 Uiso 1 1 calc R
H1B H 1.3521 0.4602 1.2133 0.058 Uiso 1 1 calc R
C2 C 1.2847(3) 0.4268(2) 1.09894(15) 0.0524(7) Uani 1 1 d .
H2A H 1.3494 0.3666 1.0961 0.063 Uiso 1 1 calc R
H2B H 1.2027 0.3901 1.1055 0.063 Uiso 1 1 calc R
C3 C 1.2635(3) 0.4975(2) 1.02561(15) 0.0498(7) Uani 1 1 d .
H3A H 1.3486 0.5152 1.0121 0.060 Uiso 1 1 calc R
H3B H 1.2146 0.4512 0.9843 0.060 Uiso 1 1 calc R
C4 C 1.1902(2) 0.6088(2) 1.03155(14) 0.0407(6) Uani 1 1 d .
C5 C 1.1725(2) 0.6546(2) 1.09923(13) 0.0359(6) Uani 1 1 d .
C6 C 1.2319(2) 0.5994(2) 1.17693(13) 0.0403(6) Uani 1 1 d .
C7 C 1.3027(3) 0.6911(2) 1.23274(15) 0.0551(8) Uani 1 1 d .
H7A H 1.3630 0.7340 1.2077 0.083 Uiso 1 1 calc R
H7B H 1.3506 0.6535 1.2777 0.083 Uiso 1 1 calc R
H7C H 1.2388 0.7429 1.2476 0.083 Uiso 1 1 calc R
C8 C 1.1196(3) 0.5462(2) 1.21273(15) 0.0549(8) Uani 1 1 d .
H8A H 1.0562 0.6051 1.2184 0.082 Uiso 1 1 calc R
H8B H 1.1551 0.5144 1.2623 0.082 Uiso 1 1 calc R
H8C H 1.0774 0.4859 1.1798 0.082 Uiso 1 1 calc R
C9 C 1.0968(2) 0.7616(2) 1.10338(13) 0.0378(6) Uani 1 1 d .
H9 H 1.1345 0.8178 1.1382 0.045 Uiso 1 1 calc R
C10 C 0.9780(2) 0.7852(2) 1.06119(13) 0.0393(6) Uani 1 1 d .
H10 H 0.9387 0.7257 1.0297 0.047 Uiso 1 1 calc R
C11 C 0.9037(2) 0.8922(2) 1.05886(13) 0.0369(6) Uani 1 1 d .
C12 C 0.7925(2) 0.9035(2) 1.00447(13) 0.0385(6) Uani 1 1 d .
H12 H 0.7687 0.8384 0.9742 0.046 Uiso 1 1 calc R
C13 C 0.7078(2) 1.0010(2) 0.98762(13) 0.0381(6) Uani 1 1 d .
H13 H 0.7236 1.0671 1.0179 0.046 Uiso 1 1 calc R
C14 C 0.6046(2) 0.9994(2) 0.92836(13) 0.0395(6) Uani 1 1 d .
H14 H 0.5934 0.9317 0.8994 0.047 Uiso 1 1 calc R
C15 C 0.5108(2) 1.0892(2) 0.90496(13) 0.0373(6) Uani 1 1 d .
C16 C 0.4152(2) 1.0664(2) 0.84101(14) 0.0418(6) Uani 1 1 d .
H16 H 0.4159 0.9932 0.8191 0.050 Uiso 1 1 calc R
C17 C 0.3180(2) 1.1432(2) 0.80641(14) 0.0429(6) Uani 1 1 d .
H17 H 0.3131 1.2155 0.8289 0.051 Uiso 1 1 calc R
C18 C 0.2292(2) 1.1179(2) 0.74113(13) 0.0410(6) Uani 1 1 d .
C19 C 0.9552(3) 0.9876(2) 1.11361(13) 0.0418(6) Uani 1 1 d .
H19A H 1.0351 1.0179 1.1004 0.063 Uiso 1 1 calc R
H19B H 0.9728 0.9577 1.1652 0.063 Uiso 1 1 calc R
H19C H 0.8905 1.0481 1.1103 0.063 Uiso 1 1 calc R
C20 C 0.5216(2) 1.2010(2) 0.94862(14) 0.0458(7) Uani 1 1 d .
H20A H 0.4458 1.2481 0.9303 0.069 Uiso 1 1 calc R
H20B H 0.6000 1.2411 0.9411 0.069 Uiso 1 1 calc R
H20C H 0.5260 1.1854 1.0025 0.069 Uiso 1 1 calc R
C21 C 1.1487(3) 0.6661(3) 0.95406(14) 0.0538(8) Uani 1 1 d .
H21A H 1.1236 0.7448 0.9614 0.081 Uiso 1 1 calc R
H21B H 1.0752 0.6250 0.9252 0.081 Uiso 1 1 calc R
H21C H 1.2210 0.6650 0.9263 0.081 Uiso 1 1 calc R
C22 C 0.1346(3) 1.2011(2) 0.70697(14) 0.0463(7) Uani 1 1 d .
C23 C 0.2257(2) 1.0085(2) 0.70283(15) 0.0434(7) Uani 1 1 d .
N1 N 0.0571(3) 1.2640(2) 0.67619(15) 0.0684(8) Uani 1 1 d .
N2 N 0.2205(2) 0.9220(2) 0.67097(14) 0.0581(7) Uani 1 1 d .

loop_
_atom_site_aniso_label
_atom_site_aniso_U_11
_atom_site_aniso_U_22
_atom_site_aniso_U_33
_atom_site_aniso_U_23
_atom_site_aniso_U_13
_atom_site_aniso_U_12
C1 0.0437(16) 0.0500(17) 0.0495(15) 0.0033(12) 0.0004(12) 0.0058(13)
C2 0.0507(17) 0.0459(17) 0.0592(17) -0.0038(13) 0.0056(14) 0.0081(13)
C3 0.0528(17) 0.0500(17) 0.0468(15) -0.0089(12) 0.0096(13) -0.0010(13)
C4 0.0371(15) 0.0422(15) 0.0423(14) 0.0012(11) 0.0052(11) -0.0056(12)
C5 0.0291(13) 0.0375(14) 0.0407(13) 0.0019(11) 0.0054(10) -0.0063(11)
C6 0.0386(15) 0.0427(15) 0.0382(13) 0.0016(11) 0.0031(11) -0.0006(12)
C7 0.0640(19) 0.0510(17) 0.0438(15) -0.0008(13) -0.0084(13) 0.0008(14)
C8 0.0603(19) 0.0578(18) 0.0499(16) 0.0114(14) 0.0189(14) 0.0010(15)
C9 0.0392(15) 0.0387(14) 0.0356(12) 0.0013(10) 0.0070(11) -0.0068(11)
C10 0.0367(15) 0.0380(15) 0.0421(14) 0.0007(11) 0.0040(11) -0.0071(11)
C11 0.0336(14) 0.0414(15) 0.0359(12) 0.0040(10) 0.0067(11) -0.0075(11)
C12 0.0345(14) 0.0397(15) 0.0415(13) -0.0008(11) 0.0074(11) -0.0079(11)
C13 0.0337(14) 0.0442(15) 0.0361(13) 0.0038(11) 0.0054(11) -0.0052(11)
C14 0.0346(14) 0.0467(16) 0.0373(13) 0.0005(11) 0.0067(11) -0.0045(12)
C15 0.0326(14) 0.0464(15) 0.0335(12) 0.0065(11) 0.0069(10) -0.0063(11)
C16 0.0386(15) 0.0430(15) 0.0459(14) 0.0067(11) 0.0131(12) 0.0022(12)
C17 0.0423(15) 0.0425(15) 0.0452(14) 0.0022(12) 0.0114(12) -0.0020(12)
C18 0.0394(15) 0.0471(16) 0.0360(13) 0.0011(11) 0.0050(11) -0.0103(12)
C19 0.0409(15) 0.0445(16) 0.0385(13) 0.0017(11) 0.0028(11) -0.0019(12)
C20 0.0351(15) 0.0497(17) 0.0508(15) 0.0118(12) 0.0030(12) 0.0004(12)
C21 0.0629(19) 0.0599(19) 0.0371(14) -0.0035(12) 0.0050(13) -0.0006(14)
C22 0.0483(17) 0.0447(16) 0.0416(14) -0.0008(12) -0.0035(12) -0.0015(13)
C23 0.0417(16) 0.0415(17) 0.0449(14) 0.0153(13) 0.0017(12) 0.0050(13)
N1 0.0744(19) 0.0518(16) 0.0710(17) -0.0054(13) -0.0092(14) 0.0097(14)
N2 0.0660(17) 0.0406(14) 0.0641(15) 0.0072(12) 0.0017(13) 0.0056(12)

loop_
_atom_type_symbol
_atom_type_description
_atom_type_scat_dispersion_real
_atom_type_scat_dispersion_imag
_atom_type_scat_source
C C 0.0033 0.0016 'International Tables Vol C Tables 4.2.6.8 and 6.1.1.4'
H H 0.0000 0.0000 'International Tables Vol C Tables 4.2.6.8 and 6.1.1.4'
N N 0.0061 0.0033 'International Tables Vol C Tables 4.2.6.8 and 6.1.1.4'

loop_
_geom_angle_atom_site_label_1
_geom_angle_atom_site_label_2
_geom_angle_atom_site_label_3
_geom_angle
C2 C1 C6 112.6(2)
C2 C1 H1A 109.1
C6 C1 H1A 109.1
C2 C1 H1B 109.1
C6 C1 H1B 109.1
H1A C1 H1B 107.8
C3 C2 C1 108.9(2)
C3 C2 H2A 109.9
C1 C2 H2A 109.9
C3 C2 H2B 109.9
C1 C2 H2B 109.9
H2A C2 H2B 108.3
C4 C3 C2 113.6(2)
C4 C3 H3A 108.8
C2 C3 H3A 108.8
C4 C3 H3B 108.8
C2 C3 H3B 108.8
H3A C3 H3B 107.7
C5 C4 C3 123.1(2)
C5 C4 C21 124.6(2)
C3 C4 C21 112.2(2)
C4 C5 C9 122.0(2)
C4 C5 C6 122.1(2)
C9 C5 C6 115.8(2)
C1 C6 C5 111.0(2)
C1 C6 C7 107.8(2)
C5 C6 C7 110.7(2)
C1 C6 C8 110.0(2)
C5 C6 C8 108.73(19)
C7 C6 C8 108.5(2)
C6 C7 H7A 109.5
C6 C7 H7B 109.5
H7A C7 H7B 109.5
C6 C7 H7C 109.5
H7A C7 H7C 109.5
H7B C7 H7C 109.5
C6 C8 H8A 109.5
C6 C8 H8B 109.5
H8A C8 H8B 109.5
C6 C8 H8C 109.5
H8A C8 H8C 109.5
H8B C8 H8C 109.5
C10 C9 C5 125.6(2)
C10 C9 H9 117.2
C5 C9 H9 117.2
C9 C10 C11 127.8(2)
C9 C10 H10 116.1
C11 C10 H10 116.1
C12 C11 C10 118.3(2)
C12 C11 C19 122.8(2)
C10 C11 C19 118.9(2)
C11 C12 C13 129.0(2)
C11 C12 H12 115.5
C13 C12 H12 115.5
C14 C13 C12 121.3(2)
C14 C13 H13 119.3
C12 C13 H13 119.3
C13 C14 C15 127.8(2)
C13 C14 H14 116.1
C15 C14 H14 116.1
C16 C15 C14 116.4(2)
C16 C15 C20 124.1(2)
C14 C15 C20 119.5(2)
C15 C16 C17 126.0(2)
C15 C16 H16 117.0
C17 C16 H16 117.0
C18 C17 C16 123.6(3)
C18 C17 H17 118.2
C16 C17 H17 118.2
C17 C18 C22 121.1(2)
C17 C18 C23 122.9(2)
C22 C18 C23 116.0(2)
C11 C19 H19A 109.5
C11 C19 H19B 109.5
H19A C19 H19B 109.5
C11 C19 H19C 109.5
H19A C19 H19C 109.5
H19B C19 H19C 109.5
C15 C20 H20A 109.5
C15 C20 H20B 109.5
H20A C20 H20B 109.5
C15 C20 H20C 109.5
H20A C20 H20C 109.5
H20B C20 H20C 109.5
C4 C21 H21A 109.5
C4 C21 H21B 109.5
H21A C21 H21B 109.5
C4 C21 H21C 109.5
H21A C21 H21C 109.5
H21B C21 H21C 109.5
N1 C22 C18 176.3(3)
N2 C23 C18 178.4(3)

loop_
_geom_bond_atom_site_label_1
_geom_bond_atom_site_label_2
_geom_bond_distance
C1 C2 1.518(4)
C1 C6 1.529(3)
C1 H1A 0.9700
C1 H1B 0.9700
C2 C3 1.513(4)
C2 H2A 0.9700
C2 H2B 0.9700
C3 C4 1.503(4)
C3 H3A 0.9700
C3 H3B 0.9700
C4 C5 1.347(3)
C4 C21 1.511(3)
C5 C9 1.469(3)
C5 C6 1.537(3)
C6 C7 1.539(3)
C6 C8 1.540(4)
C7 H7A 0.9600
C7 H7B 0.9600
C7 H7C 0.9600
C8 H8A 0.9600
C8 H8B 0.9600
C8 H8C 0.9600
C9 C10 1.343(3)
C9 H9 0.9300
C10 C11 1.451(3)
C10 H10 0.9300
C11 C12 1.364(3)
C11 C19 1.498(3)
C12 C13 1.423(3)
C12 H12 0.9300
C13 C14 1.353(3)
C13 H13 0.9300
C14 C15 1.428(3)
C14 H14 0.9300
C15 C16 1.386(3)
C15 C20 1.497(3)
C16 C17 1.395(3)
C16 H16 0.9300
C17 C18 1.370(3)
C17 H17 0.9300
C18 C22 1.425(4)
C18 C23 1.430(4)
C19 H19A 0.9600
C19 H19B 0.9600
C19 H19C 0.9600
C20 H20A 0.9600
C20 H20B 0.9600
C20 H20C 0.9600
C21 H21A 0.9600
C21 H21B 0.9600
C21 H21C 0.9600
C22 N1 1.143(3)
C23 N2 1.142(3)
